data_2200400
loop_
_publ_author_name
'Clegg, William'
'Henderson, Kenneth W.'
'Rakov, Igor M.'

_publ_section_title Bis[\m-1-(2,4,6-trimethylphenyl)ethanolato-<i>O</i>:<i>O</i>]bis(dimethylaluminium)
_journal_issue 9
_journal_name_full 'Acta Crystallographica Section E'
_journal_page_first m387
_journal_page_last m389
_journal_paper_doi 10.1107/S1600536801013095
_journal_volume 57
_journal_year 2001
_chemical_formula_iupac '[Al (C H3)2 (C12 H18 O)2]'
_chemical_formula_moiety 'C26 H42 Al2 O2'
_chemical_formula_sum 'C26 H42 Al2 O2'
_chemical_formula_weight 440.56
_chemical_name_systematic
;
Bis[\m-1-(2,4,6-trimethylphenyl)ethanolato-O:O]bis(dimethylaluminium)
;
_space_group_IT_number 14
_symmetry_cell_setting monoclinic
_symmetry_space_group_name_Hall '-P 2ybc'
_symmetry_space_group_name_H-M 'P 1 21/c 1'
_cell_angle_alpha 90.00
_cell_angle_beta 103.48(4)
_cell_angle_gamma 90.00
_cell_formula_units_Z 2
_cell_length_a 7.224(3)
_cell_length_b 15.380(6)
_cell_length_c 12.204(5)
_cell_measurement_reflns_used 32
_cell_measurement_temperature 160(2)
_cell_measurement_theta_max 28.0
_cell_measurement_theta_min 19.0
_cell_volume 1318.6(10)
_computing_cell_refinement DIF4
_computing_data_collection 'DIF4 (Stoe & Cie, 1988)'
_computing_data_reduction 'local programs'
_computing_molecular_graphics SHELXTL
_computing_publication_material 'SHELXTL and local programs'
_computing_structure_refinement SHELXTL
_computing_structure_solution 'SHELXTL (Sheldrick, 1997)'
_diffrn_ambient_temperature 160(2)
_diffrn_measured_fraction_theta_full .980
_diffrn_measured_fraction_theta_max .925
_diffrn_measurement_device_type Stoe-Siemens
_diffrn_measurement_method \w/\q
_diffrn_radiation_monochromator graphite
_diffrn_radiation_source 'fine-focus sealed tube'
_diffrn_radiation_type CuK\a
_diffrn_radiation_wavelength 1.54184
_diffrn_reflns_av_R_equivalents .0000
_diffrn_reflns_av_sigmaI/netI .0549
_diffrn_reflns_limit_h_max 8
_diffrn_reflns_limit_h_min -7
_diffrn_reflns_limit_k_max 18
_diffrn_reflns_limit_k_min -14
_diffrn_reflns_limit_l_max 14
_diffrn_reflns_limit_l_min -10
_diffrn_reflns_number 2201
_diffrn_reflns_theta_full 60.00
_diffrn_reflns_theta_max 67.5
_diffrn_reflns_theta_min 4.7
_diffrn_standards_decay_% 0
_diffrn_standards_interval_time 60
_diffrn_standards_number 5
_exptl_absorpt_coefficient_mu 1.124
_exptl_absorpt_correction_type none
_exptl_crystal_colour colourless
_exptl_crystal_density_diffrn 1.110
_exptl_crystal_density_method 'not measured'
_exptl_crystal_description block
_exptl_crystal_F_000 480
_exptl_crystal_size_max .7
_exptl_crystal_size_mid .7
_exptl_crystal_size_min .6
_refine_diff_density_max .539
_refine_diff_density_min -.843
_refine_ls_extinction_coef .011(2)
_refine_ls_extinction_method SHELXTL
_refine_ls_goodness_of_fit_ref 1.048
_refine_ls_hydrogen_treatment constr
_refine_ls_matrix_type full
_refine_ls_number_parameters 143
_refine_ls_number_reflns 2201
_refine_ls_number_restraints 0
_refine_ls_restrained_S_all 1.048
_refine_ls_R_factor_all .0832
_refine_ls_R_factor_gt .0765
_refine_ls_shift/su_max .003
_refine_ls_shift/su_mean .000
_refine_ls_structure_factor_coef Fsqd
_refine_ls_weighting_details 'w = 1/[\s^2^(Fo^2^)+(0.1463P)^2^+0.8656P] where P = (Fo^2^+2Fc^2^)/3'
_refine_ls_weighting_scheme calc
_refine_ls_wR_factor_ref .2165
_reflns_number_gt 1912
_reflns_number_total 2201
_reflns_threshold_expression I>2\s(I)
_cod_data_source_file bt6073.cif
_cod_data_source_block I
_cod_original_cell_volume 1318.6(9)
_cod_original_sg_symbol_H-M 'P 21/c'
_cod_database_code 2200400
_cod_database_fobs_code 2200400

loop_
_symmetry_equiv_pos_as_xyz
'x, y, z'
'-x, y+1/2, -z+1/2'
'-x, -y, -z'
'x, -y-1/2, z-1/2'

loop_
_atom_site_label
_atom_site_fract_x
_atom_site_fract_y
_atom_site_fract_z
_atom_site_U_iso_or_equiv
_atom_site_adp_type
_atom_site_calc_flag
_atom_site_refinement_flags
_atom_site_occupancy
_atom_site_disorder_assembly
_atom_site_disorder_group
_atom_site_type_symbol
Al .44345(12) .55944(5) .07415(7) .0324(4) Uani d . 1 . . Al
O .4687(3) .44128(12) .05642(16) .0322(5) Uani d . 1 . . O
C1 .6373(5) .6039(2) .2005(3) .0477(9) Uani d . 1 . . C
H1A .6204 .6667 .2075 .072 Uiso calc R 1 . . H
H1B .7639 .5923 .1875 .072 Uiso calc R 1 . . H
H1C .6252 .5750 .2701 .072 Uiso calc R 1 . . H
C2 .1802(5) .5975(2) .0545(3) .0480(8) Uani d . 1 . . C
H2A .1353 .5831 .1221 .072 Uiso calc R 1 . . H
H2B .1003 .5680 -.0109 .072 Uiso calc R 1 . . H
H2C .1727 .6605 .0423 .072 Uiso calc R 1 . . H
C3 .3788(4) .36716(19) .0958(3) .0352(7) Uani d . 1 . . C
H3 .2566 .3560 .0393 .042 Uiso calc R 1 . . H
C4 .3290(5) .3876(2) .2072(3) .0497(9) Uani d . 1 . . C
H4A .4458 .4000 .2644 .075 Uiso calc R 1 . . H
H4B .2643 .3375 .2311 .075 Uiso calc R 1 . . H
H4C .2448 .4383 .1981 .075 Uiso calc R 1 . . H
C5 .5027(4) .28651(18) .0991(2) .0334(7) Uani d . 1 . . C
C6 .6914(4) .28329(19) .1616(2) .0364(7) Uani d . 1 . . C
C7 .8002(4) .2092(2) .1550(3) .0386(7) Uani d . 1 . . C
H7 .9283 .2072 .1974 .046 Uiso calc R 1 . . H
C8 .7267(5) .13858(19) .0884(3) .0381(7) Uani d . 1 . . C
C9 .5395(5) .14193(19) .0308(3) .0384(7) Uani d . 1 . . C
H9 .4863 .0933 -.0135 .046 Uiso calc R 1 . . H
C10 .4243(4) .21397(19) .0350(2) .0356(7) Uani d . 1 . . C
C11 .7867(5) .3558(2) .2392(3) .0491(9) Uani d . 1 . . C
H11A .7576 .3490 .3133 .074 Uiso calc R 1 . . H
H11B .7390 .4121 .2070 .074 Uiso calc R 1 . . H
H11C .9247 .3530 .2474 .074 Uiso calc R 1 . . H
C12 .8498(6) .0601(2) .0815(3) .0514(9) Uani d . 1 . . C
H12A .9802 .0792 .0840 .077 Uiso calc R 1 . . H
H12B .7989 .0291 .0107 .077 Uiso calc R 1 . . H
H12C .8500 .0213 .1452 .077 Uiso calc R 1 . . H
C13 .2174(5) .2098(2) -.0277(3) .0444(8) Uani d . 1 . . C
H13A .1361 .2198 .0251 .067 Uiso calc R 1 . . H
H13B .1899 .1523 -.0624 .067 Uiso calc R 1 . . H
H13C .1921 .2545 -.0865 .067 Uiso calc R 1 . . H

loop_
_atom_site_aniso_label
_atom_site_aniso_U_11
_atom_site_aniso_U_22
_atom_site_aniso_U_33
_atom_site_aniso_U_12
_atom_site_aniso_U_13
_atom_site_aniso_U_23
Al .0411(7) .0270(5) .0326(6) .0017(3) .0156(4) -.0041(3)
O .0418(12) .0272(10) .0307(10) .0014(8) .0145(9) -.0001(7)
C1 .060(2) .0455(19) .0394(17) -.0086(15) .0158(15) -.0112(14)
C2 .054(2) .0391(17) .057(2) .0090(15) .0259(16) .0015(15)
C3 .0392(17) .0300(14) .0407(16) .0009(12) .0178(13) .0018(11)
C4 .065(2) .0439(19) .0506(19) .0099(16) .0354(17) .0080(15)
C5 .0413(17) .0258(14) .0359(14) .0030(12) .0144(12) .0048(11)
C6 .0440(18) .0336(15) .0338(14) -.0013(13) .0137(12) .0035(11)
C7 .0403(17) .0358(16) .0401(15) .0049(13) .0098(13) .0058(12)
C8 .0494(19) .0299(15) .0392(16) .0060(13) .0183(13) .0074(12)
C9 .0492(19) .0291(15) .0406(16) -.0009(12) .0182(14) .0010(12)
C10 .0420(18) .0322(15) .0353(15) -.0012(12) .0142(12) .0025(12)
C11 .051(2) .0446(19) .0481(19) .0016(15) .0040(15) -.0079(14)
C12 .058(2) .0350(17) .065(2) .0098(14) .0218(18) .0042(15)
C13 .0428(19) .0386(17) .0508(19) -.0020(14) .0087(15) -.0006(14)

loop_
_atom_type_symbol
_atom_type_description
_atom_type_scat_dispersion_real
_atom_type_scat_dispersion_imag
_atom_type_scat_source
C C .0181 .0091 'International Tables Vol C Tables 4.2.6.8 and 6.1.1.4'
H H .0000 .0000 'International Tables Vol C Tables 4.2.6.8 and 6.1.1.4'
O O .0492 .0322 'International Tables Vol C Tables 4.2.6.8 and 6.1.1.4'
Al Al .2130 .2455 'International Tables Vol C Tables 4.2.6.8 and 6.1.1.4'

loop_
_geom_angle_atom_site_label_1
_geom_angle_atom_site_label_2
_geom_angle_atom_site_label_3
_geom_angle_site_symmetry_1
_geom_angle_site_symmetry_3
_geom_angle
_geom_angle_publ_flag
O Al O . 3_665 80.20(9) yes
O Al C1 . . 111.46(13) yes
O Al C1 3_665 . 110.88(13) yes
O Al C2 . . 113.67(13) yes
O Al C2 3_665 . 114.63(13) yes
C1 Al C2 . . 119.49(16) yes
C3 O Al . . 132.26(17) yes
C3 O Al . 3_665 123.53(16) yes
Al O Al . 3_665 99.80(9) yes
Al C1 H1A . . 109.5 no
Al C1 H1B . . 109.5 no
H1A C1 H1B . . 109.5 no
Al C1 H1C . . 109.5 no
H1A C1 H1C . . 109.5 no
H1B C1 H1C . . 109.5 no
Al C2 H2A . . 109.5 no
Al C2 H2B . . 109.5 no
H2A C2 H2B . . 109.5 no
Al C2 H2C . . 109.5 no
H2A C2 H2C . . 109.5 no
H2B C2 H2C . . 109.5 no
O C3 C4 . . 110.7(2) no
O C3 C5 . . 110.1(2) no
C4 C3 C5 . . 113.9(2) no
O C3 H3 . . 107.3 no
C4 C3 H3 . . 107.3 no
C5 C3 H3 . . 107.3 no
C3 C4 H4A . . 109.5 no
C3 C4 H4B . . 109.5 no
H4A C4 H4B . . 109.5 no
C3 C4 H4C . . 109.5 no
H4A C4 H4C . . 109.5 no
H4B C4 H4C . . 109.5 no
C6 C5 C10 . . 119.4(3) no
C6 C5 C3 . . 122.3(3) no
C10 C5 C3 . . 118.3(3) no
C7 C6 C5 . . 119.2(3) no
C7 C6 C11 . . 117.1(3) no
C5 C6 C11 . . 123.8(3) no
C8 C7 C6 . . 122.0(3) no
C8 C7 H7 . . 119.0 no
C6 C7 H7 . . 119.0 no
C9 C8 C7 . . 117.9(3) no
C9 C8 C12 . . 121.6(3) no
C7 C8 C12 . . 120.6(3) no
C8 C9 C10 . . 122.5(3) no
C8 C9 H9 . . 118.8 no
C10 C9 H9 . . 118.8 no
C9 C10 C5 . . 119.0(3) no
C9 C10 C13 . . 118.4(3) no
C5 C10 C13 . . 122.6(3) no
C6 C11 H11A . . 109.5 no
C6 C11 H11B . . 109.5 no
H11A C11 H11B . . 109.5 no
C6 C11 H11C . . 109.5 no
H11A C11 H11C . . 109.5 no
H11B C11 H11C . . 109.5 no
C8 C12 H12A . . 109.5 no
C8 C12 H12B . . 109.5 no
H12A C12 H12B . . 109.5 no
C8 C12 H12C . . 109.5 no
H12A C12 H12C . . 109.5 no
H12B C12 H12C . . 109.5 no
C10 C13 H13A . . 109.5 no
C10 C13 H13B . . 109.5 no
H13A C13 H13B . . 109.5 no
C10 C13 H13C . . 109.5 no
H13A C13 H13C . . 109.5 no
H13B C13 H13C . . 109.5 no

loop_
_geom_bond_atom_site_label_1
_geom_bond_atom_site_label_2
_geom_bond_site_symmetry_2
_geom_bond_distance
_geom_bond_publ_flag
Al O . 1.844(2) yes
Al O 3_665 1.848(2) yes
Al C1 . 1.950(3) yes
Al C2 . 1.950(4) yes
O C3 . 1.448(3) yes
O Al 3_665 1.848(2) no
C1 H1A . .980 no
C1 H1B . .980 no
C1 H1C . .980 no
C2 H2A . .980 no
C2 H2B . .980 no
C2 H2C . .980 no
C3 C4 . 1.518(4) no
C3 C5 . 1.525(4) no
C3 H3 . 1.000 no
C4 H4A . .980 no
C4 H4B . .980 no
C4 H4C . .980 no
C5 C6 . 1.399(4) no
C5 C10 . 1.404(4) no
C6 C7 . 1.397(4) no
C6 C11 . 1.520(4) no
C7 C8 . 1.386(4) no
C7 H7 . .950 no
C8 C9 . 1.372(5) no
C8 C12 . 1.512(4) no
C9 C10 . 1.394(4) no
C9 H9 . .950 no
C10 C13 . 1.514(4) no
C11 H11A . .980 no
C11 H11B . .980 no
C11 H11C . .980 no
C12 H12A . .980 no
C12 H12B . .980 no
C12 H12C . .980 no
C13 H13A . .980 no
C13 H13B . .980 no
C13 H13C . .980 no

loop_
_geom_torsion_atom_site_label_1
_geom_torsion_atom_site_label_2
_geom_torsion_atom_site_label_3
_geom_torsion_atom_site_label_4
_geom_torsion_site_symmetry_1
_geom_torsion_site_symmetry_4
_geom_torsion
_geom_torsion_publ_flag
O Al O C3 3_665 . -156.1(3) no
C1 Al O C3 . . 95.2(3) no
C2 Al O C3 . . -43.4(3) no
O Al O Al 3_665 3_665 .0 no
C1 Al O Al . 3_665 -108.71(14) no
C2 Al O Al . 3_665 112.71(15) no
Al O C3 C4 . . -30.5(4) no
Al O C3 C4 3_665 . 178.1(2) no
Al O C3 C5 . . -157.29(19) no
Al O C3 C5 3_665 . 51.3(3) no
O C3 C5 C6 . . 57.3(3) no
C4 C3 C5 C6 . . -67.7(4) no
O C3 C5 C10 . . -121.4(3) no
C4 C3 C5 C10 . . 113.6(3) no
C10 C5 C6 C7 . . 2.7(4) no
C3 C5 C6 C7 . . -176.0(3) no
C10 C5 C6 C11 . . -176.2(3) no
C3 C5 C6 C11 . . 5.1(4) no
C5 C6 C7 C8 . . -.1(4) no
C11 C6 C7 C8 . . 178.9(3) no
C6 C7 C8 C9 . . -2.1(4) no
C6 C7 C8 C12 . . 178.8(3) no
C7 C8 C9 C10 . . 1.7(4) no
C12 C8 C9 C10 . . -179.2(3) no
C8 C9 C10 C5 . . .9(4) no
C8 C9 C10 C13 . . -177.5(3) no
C6 C5 C10 C9 . . -3.1(4) no
C3 C5 C10 C9 . . 175.6(2) no
C6 C5 C10 C13 . . 175.3(3) no
C3 C5 C10 C13 . . -6.0(4) no
